data_4120202
loop_
_publ_author_name
'Zhaojin Wang'
'Hongde Ye'
'Yuguang Li'
'Yizhi Li'
'Hong Yan'

_publ_section_title
;
 Unprecedented Boron-Functionalized Carborane Derivatives by Facile and
 Selective Cobalt-Induced B-H Activation
;
_journal_name_full 'Journal of the American Chemical Society'
_journal_page_first 11289
_journal_page_last 11298
_journal_paper_doi 10.1021/ja4047075
_journal_volume 135
_journal_year 2013
_chemical_formula_moiety 'C21 H26 B10 Co O S2'
_chemical_formula_sum 'C21 H26 B10 Co O S2'
_chemical_formula_weight 525.57
_chemical_name_common 2b
_chemical_name_systematic
; 
 ? 
;
_space_group_IT_number 2
_symmetry_cell_setting triclinic
_symmetry_space_group_name_Hall '-P 1'
_symmetry_space_group_name_H-M 'P -1'
_atom_sites_solution_hydrogens geom
_atom_sites_solution_primary direct
_atom_sites_solution_secondary difmap
_audit_creation_method SHELXL-97
_cell_angle_alpha 93.069(5)
_cell_angle_beta 95.311(5)
_cell_angle_gamma 104.603(6)
_cell_formula_units_Z 2
_cell_length_a 7.942(3)
_cell_length_b 11.222(4)
_cell_length_c 14.595(6)
_cell_measurement_reflns_used 2862
_cell_measurement_temperature 293(2)
_cell_measurement_theta_max 27.39
_cell_measurement_theta_min 2.43
_cell_volume 1249.4(8)
_computing_cell_refinement SMART
_computing_data_collection 'SMART (Bruker, 2000)'
_computing_data_reduction 'SAINT (Bruker, 2000)'
_computing_molecular_graphics SHELXTL
_computing_publication_material SHELXTL
_computing_structure_refinement SHELXTL
_computing_structure_solution 'SHELXTL (Bruker, 2000)'
_diffrn_ambient_temperature 291(2)
_diffrn_measured_fraction_theta_full 0.960
_diffrn_measured_fraction_theta_max 0.960
_diffrn_measurement_device_type 'Bruker Smart Apex CCD'
_diffrn_measurement_method 'phi and omega scans'
_diffrn_radiation_monochromator graphite
_diffrn_radiation_source 'sealed tube'
_diffrn_radiation_type MoK\a
_diffrn_radiation_wavelength 0.71073
_diffrn_reflns_av_R_equivalents 0.0385
_diffrn_reflns_av_sigmaI/netI 0.0769
_diffrn_reflns_limit_h_max 9
_diffrn_reflns_limit_h_min -9
_diffrn_reflns_limit_k_max 11
_diffrn_reflns_limit_k_min -13
_diffrn_reflns_limit_l_max 17
_diffrn_reflns_limit_l_min -17
_diffrn_reflns_number 6654
_diffrn_reflns_theta_full 26.00
_diffrn_reflns_theta_max 26.00
_diffrn_reflns_theta_min 1.88
_exptl_absorpt_coefficient_mu 0.869
_exptl_absorpt_correction_T_max 0.84
_exptl_absorpt_correction_T_min 0.80
_exptl_absorpt_correction_type multi-scan
_exptl_absorpt_process_details 'SADABS; Bruker, 2000'
_exptl_crystal_colour Orange
_exptl_crystal_density_diffrn 1.397
_exptl_crystal_description Block
_exptl_crystal_F_000 538
_exptl_crystal_size_max 0.26
_exptl_crystal_size_mid 0.22
_exptl_crystal_size_min 0.20
_refine_diff_density_max 0.660
_refine_diff_density_min -0.811
_refine_diff_density_rms 0.086
_refine_ls_extinction_method none
_refine_ls_goodness_of_fit_ref 1.048
_refine_ls_hydrogen_treatment constr
_refine_ls_matrix_type full
_refine_ls_number_parameters 316
_refine_ls_number_reflns 4704
_refine_ls_number_restraints 0
_refine_ls_restrained_S_all 1.048
_refine_ls_R_factor_all 0.0853
_refine_ls_R_factor_gt 0.0639
_refine_ls_shift/su_max 0.000
_refine_ls_shift/su_mean 0.000
_refine_ls_structure_factor_coef Fsqd
_refine_ls_weighting_details 'calc w=1/[\s^2^(Fo^2^)+(0.06P)^2^+1.55P] where P=(Fo^2^+2Fc^2^)/3'
_refine_ls_weighting_scheme calc
_refine_ls_wR_factor_gt 0.1368
_refine_ls_wR_factor_ref 0.1419
_reflns_number_gt 3416
_reflns_number_total 4704
_reflns_threshold_expression >2sigma(I)
_cod_data_source_file ja4047075_si_001_02.cif
_cod_data_source_block 2b
_cod_original_cell_volume 1249.2(8)
_cod_original_sg_symbol_H-M 'P -1 '
_cod_database_code 4120202

loop_
_symmetry_equiv_pos_as_xyz
'x, y, z'
'-x, -y, -z'

loop_
_atom_site_label
_atom_site_type_symbol
_atom_site_fract_x
_atom_site_fract_y
_atom_site_fract_z
_atom_site_U_iso_or_equiv
_atom_site_adp_type
_atom_site_occupancy
_atom_site_symmetry_multiplicity
_atom_site_calc_flag
_atom_site_refinement_flags
B3 B 0.7353(6) 0.2060(4) 0.1753(3) 0.0305(10) Uani 1 1 d .
B4 B 0.5585(6) 0.2679(5) 0.2056(3) 0.0336(10) Uani 1 1 d .
H10A H 0.4579 0.2169 0.2288 0.040 Uiso 1 1 d R
B5 B 0.6446(7) 0.4244(5) 0.2470(4) 0.0401(12) Uani 1 1 d .
H10B H 0.5914 0.4604 0.2940 0.048 Uiso 1 1 d R
B6 B 0.8777(7) 0.4642(5) 0.2462(4) 0.0373(11) Uani 1 1 d .
H10C H 0.9576 0.5206 0.2919 0.045 Uiso 1 1 d R
B7 B 0.9223(8) 0.4499(5) 0.1302(4) 0.0417(12) Uani 1 1 d .
H10D H 1.0281 0.4991 0.1105 0.050 Uiso 1 1 d R
B8 B 0.8342(6) 0.2936(4) 0.0865(3) 0.0311(10) Uani 1 1 d .
H10E H 0.8974 0.2606 0.0429 0.037 Uiso 1 1 d R
B9 B 0.6012(7) 0.2538(5) 0.0882(4) 0.0384(11) Uani 1 1 d .
H10F H 0.5227 0.1954 0.0432 0.046 Uiso 1 1 d R
B10 B 0.5467(8) 0.3880(5) 0.1305(4) 0.0459(13) Uani 1 1 d .
H10G H 0.4373 0.4052 0.1103 0.055 Uiso 1 1 d R
B11 B 0.7465(7) 0.5096(5) 0.1580(4) 0.0407(12) Uani 1 1 d .
H10H H 0.7476 0.5947 0.1530 0.049 Uiso 1 1 d R
B12 B 0.7184(8) 0.4035(5) 0.0586(4) 0.0448(13) Uani 1 1 d .
H10I H 0.7063 0.4295 -0.0028 0.054 Uiso 1 1 d R
C1 C 0.7579(5) 0.3179(4) 0.2683(3) 0.0332(9) Uani 1 1 d .
C2 C 0.9169(5) 0.3326(3) 0.2007(3) 0.0295(8) Uani 1 1 d .
C18 C 1.1156(7) 0.2828(5) 0.5387(3) 0.0491(12) Uani 1 1 d .
H18 H 1.0281 0.2757 0.5777 0.059 Uiso 1 1 calc R
C19 C 1.2142(7) 0.3928(5) 0.5097(3) 0.0512(13) Uani 1 1 d .
H19 H 1.2032 0.4716 0.5256 0.061 Uiso 1 1 calc R
C20 C 1.3305(6) 0.3641(5) 0.4532(3) 0.0494(13) Uani 1 1 d .
H20 H 1.4130 0.4204 0.4252 0.059 Uiso 1 1 calc R
C21 C 1.3029(7) 0.2353(5) 0.4454(3) 0.0485(12) Uani 1 1 d .
H21 H 1.3629 0.1917 0.4103 0.058 Uiso 1 1 calc R
C17 C 1.1719(8) 0.1837(5) 0.4984(3) 0.0525(13) Uani 1 1 d .
H17 H 1.1290 0.1002 0.5062 0.063 Uiso 1 1 calc R
C8 C 0.7939(6) 0.0843(4) 0.1880(3) 0.0304(8) Uani 1 1 d .
C9 C 0.7607(6) 0.0029(4) 0.2694(3) 0.0328(9) Uani 1 1 d .
H9A H 0.8102 0.0473 0.3286 0.039 Uiso 1 1 calc R
H9B H 0.6378 -0.0375 0.2709 0.039 Uiso 1 1 calc R
C5 C 0.8657(6) -0.0858(4) 0.2366(3) 0.0351(9) Uani 1 1 d .
H5 H 0.8626 -0.1572 0.2728 0.042 Uiso 1 1 calc R
C6 C 0.7894(7) -0.1148(4) 0.1375(3) 0.0396(10) Uani 1 1 d .
H6 H 0.7764 -0.1890 0.1026 0.047 Uiso 1 1 calc R
C7 C 0.7441(6) -0.0168(4) 0.1086(3) 0.0361(10) Uani 1 1 d .
H7 H 0.6910 -0.0104 0.0502 0.043 Uiso 1 1 calc R
C3 C 1.0002(5) 0.1180(4) 0.1930(3) 0.0322(9) Uani 1 1 d .
H3 H 1.0321 0.1167 0.1298 0.039 Uiso 1 1 calc R
C4 C 1.0502(6) 0.0098(4) 0.2395(3) 0.0334(9) Uani 1 1 d .
H4 H 1.0976 0.0363 0.3039 0.040 Uiso 1 1 calc R
C10 C 1.1792(6) -0.0432(4) 0.1913(3) 0.0352(9) Uani 1 1 d .
C11 C 1.2558(5) -0.1343(4) 0.2402(3) 0.0327(9) Uani 1 1 d .
C12 C 1.3142(7) -0.2205(4) 0.1900(3) 0.0449(11) Uani 1 1 d .
H12 H 1.3014 -0.2227 0.1258 0.054 Uiso 1 1 calc R
C13 C 1.3906(7) -0.3027(5) 0.2321(4) 0.0531(14) Uani 1 1 d .
H13 H 1.4267 -0.3606 0.1961 0.064 Uiso 1 1 calc R
C14 C 1.4145(7) -0.3011(5) 0.3259(4) 0.0526(13) Uani 1 1 d .
H14 H 1.4683 -0.3566 0.3538 0.063 Uiso 1 1 calc R
C15 C 1.3584(7) -0.2166(5) 0.3790(4) 0.0480(12) Uani 1 1 d .
H15 H 1.3750 -0.2143 0.4430 0.058 Uiso 1 1 calc R
C16 C 1.2768(7) -0.1344(5) 0.3366(3) 0.0479(12) Uani 1 1 d .
H16 H 1.2359 -0.0791 0.3726 0.058 Uiso 1 1 calc R
Co1 Co 1.07177(7) 0.27807(5) 0.39698(4) 0.02991(18) Uani 1 1 d .
O1 O 1.2110(5) -0.0205(3) 0.1151(2) 0.0462(8) Uani 1 1 d .
S2 S 1.09634(12) 0.27645(9) 0.24917(7) 0.0277(2) Uani 1 1 d .
S1 S 0.79870(14) 0.28155(10) 0.38519(7) 0.0340(3) Uani 1 1 d .

loop_
_atom_site_aniso_label
_atom_site_aniso_U_11
_atom_site_aniso_U_22
_atom_site_aniso_U_33
_atom_site_aniso_U_23
_atom_site_aniso_U_13
_atom_site_aniso_U_12
B3 0.024(2) 0.031(2) 0.031(2) -0.0010(18) -0.0007(17) -0.0004(18)
B4 0.028(2) 0.038(3) 0.034(2) 0.0059(19) 0.0063(19) 0.0062(19)
B5 0.040(3) 0.036(3) 0.051(3) 0.005(2) 0.012(2) 0.018(2)
B6 0.043(3) 0.031(3) 0.038(3) 0.0025(19) 0.012(2) 0.007(2)
B7 0.053(3) 0.037(3) 0.041(3) 0.018(2) 0.021(2) 0.015(2)
B8 0.033(2) 0.038(3) 0.023(2) 0.0076(18) 0.0102(17) 0.008(2)
B9 0.038(3) 0.034(3) 0.038(3) 0.002(2) -0.005(2) 0.003(2)
B10 0.053(3) 0.051(3) 0.043(3) 0.016(2) 0.006(2) 0.025(3)
B11 0.043(3) 0.029(3) 0.055(3) 0.009(2) 0.016(2) 0.014(2)
B12 0.057(4) 0.048(3) 0.033(3) 0.013(2) 0.010(2) 0.017(3)
C1 0.032(2) 0.031(2) 0.037(2) 0.0022(17) 0.0119(17) 0.0054(17)
C2 0.028(2) 0.022(2) 0.037(2) 0.0019(16) 0.0050(17) 0.0017(16)
C18 0.039(3) 0.073(4) 0.030(2) -0.003(2) 0.0031(19) 0.007(2)
C19 0.053(3) 0.056(3) 0.039(3) -0.016(2) -0.019(2) 0.015(2)
C20 0.034(2) 0.056(3) 0.043(3) 0.000(2) -0.004(2) -0.013(2)
C21 0.050(3) 0.056(3) 0.039(3) -0.004(2) -0.006(2) 0.018(2)
C17 0.063(3) 0.047(3) 0.037(3) 0.003(2) -0.017(2) 0.004(2)
C8 0.035(2) 0.0234(19) 0.030(2) 0.0053(15) 0.0017(16) 0.0023(16)
C9 0.041(2) 0.028(2) 0.026(2) 0.0064(16) 0.0083(17) 0.0008(17)
C5 0.044(2) 0.021(2) 0.038(2) 0.0050(16) 0.0069(19) 0.0042(17)
C6 0.053(3) 0.020(2) 0.039(2) -0.0054(16) 0.000(2) -0.0002(18)
C7 0.038(2) 0.028(2) 0.035(2) -0.0032(17) -0.0002(18) -0.0010(18)
C3 0.028(2) 0.032(2) 0.038(2) -0.0020(16) 0.0101(17) 0.0086(16)
C4 0.041(2) 0.035(2) 0.027(2) 0.0000(16) 0.0054(17) 0.0127(19)
C10 0.037(2) 0.043(2) 0.028(2) 0.0000(17) 0.0057(17) 0.0136(19)
C11 0.028(2) 0.033(2) 0.036(2) 0.0035(17) 0.0069(17) 0.0044(17)
C12 0.059(3) 0.037(2) 0.039(2) -0.0021(18) -0.001(2) 0.017(2)
C13 0.063(3) 0.040(3) 0.060(3) -0.005(2) -0.008(3) 0.027(3)
C14 0.059(3) 0.047(3) 0.059(3) 0.026(2) 0.002(3) 0.025(3)
C15 0.048(3) 0.064(3) 0.044(3) 0.028(2) 0.015(2) 0.030(3)
C16 0.059(3) 0.061(3) 0.037(2) 0.013(2) 0.021(2) 0.031(3)
Co1 0.0284(3) 0.0279(3) 0.0291(3) -0.0042(2) 0.0014(2) 0.0012(2)
O1 0.056(2) 0.053(2) 0.0379(17) 0.0153(15) 0.0285(15) 0.0194(17)
S2 0.0234(5) 0.0282(5) 0.0277(5) -0.0083(4) 0.0054(4) 0.0010(4)
S1 0.0332(6) 0.0442(6) 0.0240(5) -0.0002(4) 0.0075(4) 0.0075(5)

loop_
_atom_type_symbol
_atom_type_description
_atom_type_scat_dispersion_real
_atom_type_scat_dispersion_imag
_atom_type_scat_source
C C 0.0033 0.0016 'International Tables Vol C Tables 4.2.6.8 and 6.1.1.4'
H H 0.0000 0.0000 'International Tables Vol C Tables 4.2.6.8 and 6.1.1.4'
B B 0.0013 0.0007 'International Tables Vol C Tables 4.2.6.8 and 6.1.1.4'
O O 0.0106 0.0060 'International Tables Vol C Tables 4.2.6.8 and 6.1.1.4'
Co Co 0.3494 0.9721 'International Tables Vol C Tables 4.2.6.8 and 6.1.1.4'
S S 0.1246 0.1234 'International Tables Vol C Tables 4.2.6.8 and 6.1.1.4'

loop_
_geom_angle_atom_site_label_1
_geom_angle_atom_site_label_2
_geom_angle_atom_site_label_3
_geom_angle
C8 B3 C2 109.2(3)
C8 B3 C1 121.5(3)
C2 B3 C1 56.3(2)
C8 B3 B9 133.7(4)
C2 B3 B9 104.3(3)
C1 B3 B9 103.5(3)
C8 B3 B8 113.7(4)
C2 B3 B8 58.4(2)
C1 B3 B8 103.5(3)
B9 B3 B8 60.5(3)
C8 B3 B4 137.0(4)
C2 B3 B4 102.6(3)
C1 B3 B4 57.0(2)
B9 B3 B4 59.9(3)
B8 B3 B4 107.4(3)
C1 B4 B5 58.4(3)
C1 B4 B9 105.7(3)
B5 B4 B9 107.5(4)
C1 B4 B3 60.5(3)
B5 B4 B3 108.7(3)
B9 B4 B3 59.4(3)
C1 B4 B10 104.9(4)
B5 B4 B10 60.1(3)
B9 B4 B10 59.1(3)
B3 B4 B10 107.1(4)
C1 B4 H10A 123.4
B5 B4 H10A 121.4
B9 B4 H10A 123.0
B3 B4 H10A 121.0
B10 B4 H10A 123.3
C1 B5 B4 58.8(3)
C1 B5 B10 105.7(4)
B4 B5 B10 60.8(3)
C1 B5 B11 105.4(4)
B4 B5 B11 109.4(4)
B10 B5 B11 60.9(3)
C1 B5 B6 59.9(3)
B4 B5 B6 109.0(3)
B10 B5 B6 108.0(4)
B11 B5 B6 58.8(3)
C1 B5 H10B 122.6
B4 B5 H10B 120.3
B10 B5 H10B 123.0
B11 B5 H10B 123.1
B6 B5 H10B 120.9
C2 B6 C1 57.5(2)
C2 B6 B11 104.8(4)
C1 B6 B11 104.6(4)
C2 B6 B7 59.0(3)
C1 B6 B7 105.4(3)
B11 B6 B7 60.0(3)
C2 B6 B5 103.5(3)
C1 B6 B5 57.2(3)
B11 B6 B5 60.4(3)
B7 B6 B5 107.8(4)
C2 B6 H10C 123.4
C1 B6 H10C 123.6
B11 B6 H10C 124.1
B7 B6 H10C 121.9
B5 B6 H10C 123.6
C2 B7 B11 104.1(4)
C2 B7 B6 58.5(3)
B11 B7 B6 59.7(3)
C2 B7 B8 59.4(3)
B11 B7 B8 107.7(4)
B6 B7 B8 108.4(3)
C2 B7 B12 104.4(4)
B11 B7 B12 60.4(3)
B6 B7 B12 108.2(4)
B8 B7 B12 59.2(3)
C2 B7 H10D 123.5
B11 B7 H10D 123.6
B6 B7 H10D 120.8
B8 B7 H10D 121.1
B12 B7 H10D 123.7
C2 B8 B12 104.9(3)
C2 B8 B7 58.4(3)
B12 B8 B7 60.7(3)
C2 B8 B3 59.6(2)
B12 B8 B3 109.1(3)
B7 B8 B3 109.3(3)
C2 B8 B9 104.4(3)
B12 B8 B9 60.9(3)
B7 B8 B9 109.1(4)
B3 B8 B9 59.4(3)
C2 B8 H10E 122.0
B12 B8 H10E 122.3
B7 B8 H10E 117.1
B3 B8 H10E 122.3
B9 B8 H10E 126.3
B10 B9 B3 109.5(4)
B10 B9 B4 60.9(3)
B3 B9 B4 60.6(3)
B10 B9 B8 106.8(4)
B3 B9 B8 60.2(3)
B4 B9 B8 107.7(3)
B10 B9 B12 59.8(3)
B3 B9 B12 107.9(4)
B4 B9 B12 108.1(4)
B8 B9 B12 58.6(3)
B10 B9 H10F 121.0
B3 B9 H10F 121.5
B4 B9 H10F 121.8
B8 B9 H10F 122.7
B12 B9 H10F 121.6
B9 B10 B12 61.1(3)
B9 B10 B5 107.6(4)
B12 B10 B5 107.7(4)
B9 B10 B4 60.1(3)
B12 B10 B4 108.5(4)
B5 B10 B4 59.1(3)
B9 B10 B11 108.4(4)
B12 B10 B11 59.8(3)
B5 B10 B11 59.6(3)
B4 B10 B11 107.2(4)
B9 B10 H10G 121.7
B12 B10 H10G 122.0
B5 B10 H10G 121.6
B4 B10 H10G 121.6
B11 B10 H10G 121.9
B6 B11 B7 60.3(3)
B6 B11 B5 60.8(3)
B7 B11 B5 108.3(4)
B6 B11 B12 108.6(4)
B7 B11 B12 60.4(3)
B5 B11 B12 107.1(4)
B6 B11 B10 108.5(4)
B7 B11 B10 107.8(4)
B5 B11 B10 59.5(3)
B12 B11 B10 59.2(3)
B6 B11 H10H 121.5
B7 B11 H10H 122.3
B5 B11 H10H 121.4
B12 B11 H10H 122.0
B10 B11 H10H 121.1
B8 B12 B10 107.9(4)
B8 B12 B7 60.1(3)
B10 B12 B7 108.3(4)
B8 B12 B11 107.4(4)
B10 B12 B11 61.0(3)
B7 B12 B11 59.1(3)
B8 B12 B9 60.5(3)
B10 B12 B9 59.1(3)
B7 B12 B9 108.4(4)
B11 B12 B9 107.9(4)
B8 B12 H10I 122.0
B10 B12 H10I 121.6
B7 B12 H10I 121.4
B11 B12 H10I 121.5
B9 B12 H10I 122.2
C2 C1 B5 110.0(3)
C2 C1 B4 110.9(3)
B5 C1 B4 62.8(3)
C2 C1 B6 60.0(3)
B5 C1 B6 62.9(3)
B4 C1 B6 114.7(4)
C2 C1 B3 61.3(2)
B5 C1 B3 113.7(3)
B4 C1 B3 62.4(3)
B6 C1 B3 113.2(3)
C2 C1 S1 118.8(3)
B5 C1 S1 118.8(3)
B4 C1 S1 122.8(3)
B6 C1 S1 113.5(3)
B3 C1 S1 120.9(3)
C1 C2 B6 62.5(3)
C1 C2 B7 112.2(3)
B6 C2 B7 62.5(3)
C1 C2 B8 111.3(3)
B6 C2 B8 114.1(3)
B7 C2 B8 62.3(3)
C1 C2 B3 62.4(3)
B6 C2 B3 116.3(3)
B7 C2 B3 114.6(3)
B8 C2 B3 62.0(3)
C1 C2 S2 112.6(3)
B6 C2 S2 121.3(3)
B7 C2 S2 128.5(3)
B8 C2 S2 120.2(3)
B3 C2 S2 107.7(3)
C19 C18 C17 108.3(5)
C19 C18 Co1 71.2(3)
C17 C18 Co1 70.7(3)
C19 C18 H18 125.9
C17 C18 H18 125.9
Co1 C18 H18 123.9
C20 C19 C18 108.0(5)
C20 C19 Co1 71.7(3)
C18 C19 Co1 69.5(3)
C20 C19 H19 126.0
C18 C19 H19 126.0
Co1 C19 H19 124.4
C19 C20 C21 108.1(5)
C19 C20 Co1 69.9(3)
C21 C20 Co1 69.6(3)
C19 C20 H20 125.9
C21 C20 H20 125.9
Co1 C20 H20 126.2
C17 C21 C20 108.9(5)
C17 C21 Co1 70.4(3)
C20 C21 Co1 71.3(3)
C17 C21 H21 125.6
C20 C21 H21 125.6
Co1 C21 H21 124.3
C21 C17 C18 106.7(5)
C21 C17 Co1 70.8(3)
C18 C17 Co1 69.3(3)
C21 C17 H17 126.7
C18 C17 H17 126.7
Co1 C17 H17 124.9
C7 C8 C9 99.1(3)
C7 C8 B3 118.2(3)
C9 C8 B3 125.9(4)
C7 C8 C3 100.8(3)
C9 C8 C3 101.6(3)
B3 C8 C3 107.7(3)
C5 C9 C8 94.4(3)
C5 C9 H9A 112.8
C8 C9 H9A 112.8
C5 C9 H9B 112.8
C8 C9 H9B 112.8
H9A C9 H9B 110.3
C6 C5 C9 100.7(4)
C6 C5 C4 108.0(4)
C9 C5 C4 98.7(3)
C6 C5 H5 115.7
C9 C5 H5 115.7
C4 C5 H5 115.7
C7 C6 C5 108.1(4)
C7 C6 H6 126.0
C5 C6 H6 126.0
C6 C7 C8 107.9(4)
C6 C7 H7 126.0
C8 C7 H7 126.0
C4 C3 C8 104.0(3)
C4 C3 S2 117.7(3)
C8 C3 S2 110.4(3)
C4 C3 H3 108.1
C8 C3 H3 108.1
S2 C3 H3 108.1
C10 C4 C3 114.3(3)
C10 C4 C5 112.4(3)
C3 C4 C5 101.4(3)
C10 C4 H4 109.5
C3 C4 H4 109.5
C5 C4 H4 109.5
O1 C10 C11 120.4(4)
O1 C10 C4 122.1(4)
C11 C10 C4 117.3(4)
C12 C11 C16 117.4(4)
C12 C11 C10 119.7(4)
C16 C11 C10 122.9(4)
C13 C12 C11 121.6(5)
C13 C12 H12 119.2
C11 C12 H12 119.2
C14 C13 C12 121.0(5)
C14 C13 H13 119.5
C12 C13 H13 119.5
C13 C14 C15 119.4(4)
C13 C14 H14 120.3
C15 C14 H14 120.3
C14 C15 C16 119.9(5)
C14 C15 H15 120.0
C16 C15 H15 120.0
C15 C16 C11 120.6(4)
C15 C16 H16 119.7
C11 C16 H16 119.7
C18 Co1 C17 40.1(2)
C18 Co1 C19 39.3(2)
C17 Co1 C19 66.4(2)
C18 Co1 C21 65.6(2)
C17 Co1 C21 38.8(2)
C19 Co1 C21 65.5(2)
C18 Co1 C20 65.1(2)
C17 Co1 C20 65.6(2)
C19 Co1 C20 38.4(2)
C21 Co1 C20 39.2(2)
C18 Co1 S1 98.58(15)
C17 Co1 S1 120.81(18)
C19 Co1 S1 111.23(16)
C21 Co1 S1 159.57(16)
C20 Co1 S1 147.37(16)
C18 Co1 S2 165.43(15)
C17 Co1 S2 130.58(17)
C19 Co1 S2 132.34(17)
C21 Co1 S2 100.48(15)
C20 Co1 S2 101.52(14)
S1 Co1 S2 95.94(4)
C2 S2 C3 92.87(18)
C2 S2 Co1 104.73(14)
C3 S2 Co1 110.04(14)
C1 S1 Co1 103.33(14)

loop_
_geom_bond_atom_site_label_1
_geom_bond_atom_site_label_2
_geom_bond_distance
B3 C8 1.565(6)
B3 C2 1.746(6)
B3 C1 1.764(6)
B3 B9 1.774(7)
B3 B8 1.788(7)
B3 B4 1.795(7)
B4 C1 1.700(6)
B4 B5 1.767(7)
B4 B9 1.783(7)
B4 B10 1.797(7)
B4 H10A 0.9599
B5 C1 1.693(6)
B5 B10 1.784(8)
B5 B11 1.787(8)
B5 B6 1.793(7)
B5 H10B 0.9600
B6 C2 1.698(6)
B6 C1 1.741(7)
B6 B11 1.758(8)
B6 B7 1.768(7)
B6 H10C 0.9601
B7 C2 1.707(6)
B7 B11 1.763(7)
B7 B8 1.775(7)
B7 B12 1.786(8)
B7 H10D 0.9601
B8 C2 1.725(6)
B8 B12 1.758(7)
B8 B9 1.794(7)
B8 H10E 0.9600
B9 B10 1.764(8)
B9 B12 1.800(8)
B9 H10F 0.9600
B10 B12 1.776(8)
B10 B11 1.809(8)
B10 H10G 0.9600
B11 B12 1.787(8)
B11 H10H 0.9601
B12 H10I 0.9600
C1 C2 1.655(6)
C1 S1 1.795(5)
C2 S2 1.801(4)
C18 C19 1.394(8)
C18 C17 1.418(8)
C18 Co1 2.060(5)
C18 H18 0.9300
C19 C20 1.377(7)
C19 Co1 2.082(4)
C19 H19 0.9300
C20 C21 1.404(7)
C20 Co1 2.105(5)
C20 H20 0.9300
C21 C17 1.382(8)
C21 Co1 2.083(5)
C21 H21 0.9300
C17 Co1 2.079(5)
C17 H17 0.9300
C8 C7 1.528(5)
C8 C9 1.540(5)
C8 C3 1.579(6)
C9 C5 1.535(6)
C9 H9A 0.9700
C9 H9B 0.9700
C5 C6 1.501(6)
C5 C4 1.578(6)
C5 H5 0.9800
C6 C7 1.319(6)
C6 H6 0.9300
C7 H7 0.9300
C3 C4 1.541(6)
C3 S2 1.860(4)
C3 H3 0.9800
C4 C10 1.515(6)
C4 H4 0.9800
C10 O1 1.189(5)
C10 C11 1.495(6)
C11 C12 1.379(6)
C11 C16 1.401(6)
C12 C13 1.367(7)
C12 H12 0.9300
C13 C14 1.364(7)
C13 H13 0.9300
C14 C15 1.377(7)
C14 H14 0.9300
C15 C16 1.393(6)
C15 H15 0.9300
C16 H16 0.9300
Co1 S1 2.1699(14)
Co1 S2 2.1835(14)
